data_7047778
loop_
_publ_author_name
'Shaw, Thomas E.'
'Shultz, Lorianne R.'
'Garayeva, Louiza R.'
'Blair, Richard G.'
'Noll, Bruce C.'
'Jurca, Titel'

_publ_section_title
;
 Mechanochemical routes for the synthesis of acetyl- and
 bis-(imino)pyridine ligands and organometallics.
;
_journal_issue 47
_journal_name_full 'Dalton transactions (Cambridge, England : 2003)'
_journal_page_first 16876
_journal_page_last 16884
_journal_paper_doi 10.1039/c8dt03608j
_journal_volume 47
_journal_year 2018
_chemical_formula_moiety 'C26 H29 N3'
_chemical_formula_sum 'C26 H29 N3'
_chemical_formula_weight 383.52
_chemical_name_common LS113
_space_group_crystal_system monoclinic
_space_group_IT_number 14
_space_group_name_Hall '-P 2ybc'
_space_group_name_H-M_alt 'P 1 21/c 1'
_symmetry_space_group_name_Hall '-P 2ybc'
_symmetry_space_group_name_H-M 'P 1 21/c 1'
_atom_sites_solution_hydrogens geom
_atom_sites_solution_primary direct
_atom_sites_solution_secondary difmap
_audit_update_record
;
2018-08-13 deposited with the CCDC.
2018-10-12 downloaded from the CCDC.
;
_cell_angle_alpha 90
_cell_angle_beta 90.409(3)
_cell_angle_gamma 90
_cell_formula_units_Z 4
_cell_length_a 8.0169(6)
_cell_length_b 12.0185(9)
_cell_length_c 23.9871(17)
_cell_measurement_reflns_used 9891
_cell_measurement_temperature 100.(2)
_cell_measurement_theta_max 74.6444
_cell_measurement_theta_min 3.6778
_cell_volume 2311.1(3)
_computing_cell_refinement 'SAINT V8.38A (Bruker AXS Inc., 2017)'
_computing_data_collection 'Bruker Instrument Service, BIS v6.2.9 (Bruker AXS Inc., 2018)'
_computing_data_reduction 'SAINT V8.38A (Bruker AXS Inc., 2017)'
_computing_molecular_graphics 'shelXle (C.B. Huebschle, rev 882)'
_computing_publication_material 'APEX3 v2018.1-0 (Bruker AXS Inc., 2018)'
_computing_structure_refinement 'SHELXL-2017/1 (Sheldrick, 2017)'
_computing_structure_solution 'XT, VERSION 2014/5'
_diffrn_ambient_temperature 100.(2)
_diffrn_detector_area_resol_mean 7.3910
_diffrn_measured_fraction_theta_full 0.991
_diffrn_measured_fraction_theta_max 0.991
_diffrn_measurement_device_type 'Bruker D8 VENTURE'
_diffrn_measurement_method '\w and \f scans'
_diffrn_radiation_monochromator 'multilayer mirror'
_diffrn_radiation_type 'Cu K\a'
_diffrn_radiation_wavelength 1.54178
_diffrn_reflns_av_R_equivalents 0.0596
_diffrn_reflns_av_unetI/netI 0.0354
_diffrn_reflns_limit_h_max 10
_diffrn_reflns_limit_h_min -10
_diffrn_reflns_limit_k_max 15
_diffrn_reflns_limit_k_min -15
_diffrn_reflns_limit_l_max 30
_diffrn_reflns_limit_l_min -29
_diffrn_reflns_number 31948
_diffrn_reflns_theta_full 75.03
_diffrn_reflns_theta_max 75.03
_diffrn_reflns_theta_min 3.69
_diffrn_source ' microfocus sealed tube'
_diffrn_source_type 'Incoatec I\mS 3.0'
_exptl_absorpt_coefficient_mu 0.498
_exptl_absorpt_correction_T_max 0.75
_exptl_absorpt_correction_T_min 0.66
_exptl_absorpt_correction_type multi-scan
_exptl_absorpt_process_details
;
Krause, L., Herbst-Irmer, R., Sheldrick, G. M., Stalke, D. (2015).
"Comparison of silver and molybdenum microfocus X-ray sources for
single-crystal structure determination"
J. Appl. Cryst. 48, 3-10.
;
_exptl_crystal_colour 'translucent pale gold'
_exptl_crystal_density_diffrn 1.102
_exptl_crystal_density_method 'not measured'
_exptl_crystal_description plate
_exptl_crystal_F_000 824
_exptl_crystal_recrystallization_method 'Re-crystallisation from solvent'
_exptl_crystal_size_max 0.148
_exptl_crystal_size_mid 0.126
_exptl_crystal_size_min 0.046
_refine_diff_density_max 0.236
_refine_diff_density_min -0.213
_refine_ls_extinction_method none
_refine_ls_goodness_of_fit_ref 1.080
_refine_ls_hydrogen_treatment constr
_refine_ls_matrix_type full
_refine_ls_number_parameters 280
_refine_ls_number_reflns 4697
_refine_ls_number_restraints 0
_refine_ls_restrained_S_all 1.080
_refine_ls_R_factor_all 0.0653
_refine_ls_R_factor_gt 0.0598
_refine_ls_shift/su_max 0.000
_refine_ls_shift/su_mean 0.000
_refine_ls_structure_factor_coef Fsqd
_refine_ls_weighting_details 'w=1/[\s^2^(Fo^2^)+(0.0570P)^2^+1.1646P] where P=(Fo^2^+2Fc^2^)/3'
_refine_ls_weighting_scheme calc
_refine_ls_wR_factor_gt 0.1483
_refine_ls_wR_factor_ref 0.1524
_reflns_number_gt 4224
_reflns_number_total 4697
_reflns_threshold_expression 'I > 2\s(I)'
_cod_data_source_file c8dt03608j2.cif
_cod_data_source_block LS113
_cod_depositor_comments
;
The following automatic conversions were performed:

'_exptl_absorpt_correction_type' value 'Multi-Scan' changed to
'multi-scan' according to
/home/data/users/saulius/crontab/automatic-downloads/rss-feeds/RSC/lib/dictionaries/cif_core.dic
dictionary named 'cif_core.dic' version 2.4.2 from 2011-04-26.

Automatic conversion script
Id: cif_fix_values 4973 2017-02-22 13:04:09Z antanas 

 Adding full bibliography for 7047778.cif.
;
_cod_database_code 7047778

loop_
_space_group_symop_operation_xyz
'x, y, z'
'-x, y+1/2, -z+1/2'
'-x, -y, -z'
'x, -y-1/2, z-1/2'

loop_
_atom_site_type_symbol
_atom_site_label
_atom_site_fract_x
_atom_site_fract_y
_atom_site_fract_z
_atom_site_U_iso_or_equiv
_atom_site_adp_type
_atom_site_calc_flag
_atom_site_refinement_flags_adp
_atom_site_refinement_flags_occupancy
_atom_site_refinement_flags_posn
_atom_site_occupancy
_atom_site_disorder_assembly
_atom_site_disorder_group
N N1 0.73838(18) 0.69510(11) 0.45253(5) 0.0344(3) Uani d . . . 1.0 . .
N N2 1.02189(19) 0.84181(11) 0.54004(6) 0.0363(3) Uani d . . . 1.0 . .
N N3 0.44998(19) 0.62643(13) 0.34468(6) 0.0409(3) Uani d . . . 1.0 . .
C C1 0.8163(2) 0.78361(14) 0.47475(7) 0.0353(4) Uani d . . . 1.0 . .
C C2 0.7896(3) 0.89209(15) 0.45574(8) 0.0440(4) Uani d . . . 1.0 . .
H H2 0.849137 0.952842 0.471576 0.053 Uiso calc U . R 1.0 . .
C C3 0.6743(3) 0.90905(16) 0.41326(8) 0.0492(5) Uani d . . . 1.0 . .
H H3 0.652029 0.982058 0.399984 0.059 Uiso calc U . R 1.0 . .
C C4 0.5922(2) 0.81864(16) 0.39043(7) 0.0426(4) Uani d . . . 1.0 . .
H H4 0.511938 0.828574 0.361512 0.051 Uiso calc U . R 1.0 . .
C C5 0.6291(2) 0.71238(14) 0.41062(6) 0.0360(4) Uani d . . . 1.0 . .
C C6 0.9335(2) 0.76088(14) 0.52222(6) 0.0345(4) Uani d . . . 1.0 . .
C C7 0.9352(3) 0.64495(15) 0.54569(8) 0.0449(4) Uani d . . . 1.0 . .
H H7A 0.969539 0.59243 0.516696 0.067 Uiso calc U . R 1.0 . .
H H7B 0.823261 0.625541 0.558606 0.067 Uiso calc U . R 1.0 . .
H H7C 1.014032 0.641287 0.577057 0.067 Uiso calc U . R 1.0 . .
C C8 1.1368(2) 0.82905(13) 0.58479(7) 0.0345(4) Uani d . . . 1.0 . .
C C9 1.3000(2) 0.79316(15) 0.57404(7) 0.0407(4) Uani d . . . 1.0 . .
C C10 1.4155(2) 0.79132(16) 0.61756(9) 0.0462(4) Uani d . . . 1.0 . .
H H10 1.525795 0.766141 0.610735 0.055 Uiso calc U . R 1.0 . .
C C11 1.3727(3) 0.82539(15) 0.67043(8) 0.0444(4) Uani d . . . 1.0 . .
H H11 1.452876 0.824002 0.699788 0.053 Uiso calc U P R 0.843(7) A 1
C C12 1.2116(3) 0.86170(15) 0.68028(7) 0.0432(4) Uani d . . . 1.0 . .
H H12 1.182281 0.88547 0.71669 0.052 Uiso calc U . R 1.0 . .
C C13 1.0920(2) 0.86414(14) 0.63816(7) 0.0386(4) Uani d . . . 1.0 . .
C C14 1.3492(3) 0.7602(2) 0.51607(9) 0.0583(5) Uani d . . . 1.0 . .
H H14A 1.323318 0.821063 0.49022 0.087 Uiso calc U . R 1.0 . .
H H14B 1.287231 0.693455 0.50489 0.087 Uiso calc U . R 1.0 . .
H H14C 1.469128 0.744612 0.515249 0.087 Uiso calc U . R 1.0 . .
C C15 0.9174(3) 0.9057(2) 0.64845(9) 0.0559(5) Uani d . . . 1.0 . .
H H15A 0.887331 0.96073 0.619963 0.084 Uiso calc U . R 1.0 . .
H H15B 0.912246 0.940187 0.685412 0.084 Uiso calc U . R 1.0 . .
H H15C 0.839152 0.843109 0.646656 0.084 Uiso calc U . R 1.0 . .
C C16 0.5422(2) 0.61271(15) 0.38766(7) 0.0371(4) Uani d . . . 1.0 . .
C C17 0.5670(3) 0.50422(16) 0.41765(8) 0.0481(5) Uani d . . . 1.0 . .
H H17A 0.49143 0.448147 0.401917 0.072 Uiso calc U . R 1.0 . .
H H17B 0.54305 0.514176 0.457348 0.072 Uiso calc U . R 1.0 . .
H H17C 0.682668 0.479549 0.413265 0.072 Uiso calc U . R 1.0 . .
C C18 0.3583(2) 0.53702(16) 0.32088(7) 0.0392(4) Uani d . . . 1.0 . .
C C19 0.4342(2) 0.46217(17) 0.28369(7) 0.0455(4) Uani d . . . 1.0 . .
C C20 0.3365(3) 0.38272(18) 0.25724(7) 0.0481(5) Uani d . . . 1.0 . .
H H20 0.388087 0.330707 0.233025 0.058 Uiso calc U . R 1.0 . .
C C21 0.1653(3) 0.37705(18) 0.26516(8) 0.0493(5) Uani d . . . 1.0 . .
H H21 0.098941 0.324674 0.245319 0.059 Uiso calc U P R 0.157(7) A 2
C C22 0.0937(2) 0.45058(18) 0.30313(8) 0.0473(5) Uani d . . . 1.0 . .
H H22 -0.02256 0.445508 0.31004 0.057 Uiso calc U . R 1.0 . .
C C23 0.1863(2) 0.53083(16) 0.33114(7) 0.0402(4) Uani d . . . 1.0 . .
C C24 0.6187(3) 0.4678(2) 0.27257(10) 0.0613(6) Uani d . . . 1.0 . .
H H24A 0.64352 0.427833 0.237998 0.092 Uiso calc U . R 1.0 . .
H H24B 0.67989 0.433448 0.303625 0.092 Uiso calc U . R 1.0 . .
H H24C 0.652756 0.545738 0.268869 0.092 Uiso calc U . R 1.0 . .
C C25 0.0645(3) 0.2979(2) 0.23002(11) 0.0567(8) Uani d . P . 0.843(7) A 1
H H25A 0.061771 0.324364 0.191383 0.085 Uiso calc U P R 0.843(7) A 1
H H25B -0.049491 0.293913 0.244368 0.085 Uiso calc U P R 0.843(7) A 1
H H25C 0.115487 0.223839 0.23141 0.085 Uiso calc U P R 0.843(7) A 1
C C26 0.1086(3) 0.60966(18) 0.37194(8) 0.0504(5) Uani d . . . 1.0 . .
H H26A 0.135805 0.68635 0.361511 0.076 Uiso calc U . R 1.0 . .
H H26B 0.152073 0.594295 0.409447 0.076 Uiso calc U . R 1.0 . .
H H26C -0.012732 0.599822 0.371508 0.076 Uiso calc U . R 1.0 . .
C C25' 1.489(3) 0.8229(18) 0.7072(7) 0.089(7) Uani d . P . 0.157(7) A 2
H H25D 1.578924 0.773774 0.694539 0.133 Uiso calc U P R 0.157(7) A 2
H H25E 1.444736 0.794962 0.742459 0.133 Uiso calc U P R 0.157(7) A 2
H H25F 1.533517 0.898184 0.712739 0.133 Uiso calc U P R 0.157(7) A 2

loop_
_atom_site_aniso_label
_atom_site_aniso_U_11
_atom_site_aniso_U_22
_atom_site_aniso_U_33
_atom_site_aniso_U_12
_atom_site_aniso_U_13
_atom_site_aniso_U_23
N1 0.0396(7) 0.0356(7) 0.0280(6) -0.0007(6) 0.0021(5) -0.0020(5)
N2 0.0446(8) 0.0325(7) 0.0317(7) -0.0018(6) -0.0013(6) -0.0013(5)
N3 0.0411(8) 0.0463(8) 0.0353(7) -0.0044(6) -0.0031(6) 0.0001(6)
C1 0.0418(9) 0.0350(8) 0.0290(7) -0.0036(7) 0.0020(6) 0.0003(6)
C2 0.0538(11) 0.0364(9) 0.0418(9) -0.0085(8) -0.0071(8) 0.0063(7)
C3 0.0612(12) 0.0391(10) 0.0471(10) -0.0072(9) -0.0089(9) 0.0121(8)
C4 0.0503(10) 0.0451(10) 0.0325(8) -0.0067(8) -0.0057(7) 0.0082(7)
C5 0.0410(9) 0.0396(9) 0.0274(7) -0.0038(7) 0.0035(6) 0.0002(6)
C6 0.0417(9) 0.0325(8) 0.0293(7) 0.0006(7) 0.0020(6) -0.0012(6)
C7 0.0550(11) 0.0349(9) 0.0447(9) -0.0043(8) -0.0121(8) 0.0036(7)
C8 0.0429(9) 0.0282(7) 0.0325(8) -0.0025(6) -0.0027(7) 0.0001(6)
C9 0.0443(10) 0.0372(9) 0.0407(9) 0.0005(7) 0.0012(7) -0.0053(7)
C10 0.0450(10) 0.0385(9) 0.0551(11) 0.0049(8) -0.0043(8) -0.0067(8)
C11 0.0530(11) 0.0350(9) 0.0449(10) 0.0023(8) -0.0164(8) 0.0002(7)
C12 0.0568(11) 0.0405(9) 0.0323(8) -0.0008(8) -0.0034(7) -0.0017(7)
C13 0.0460(10) 0.0350(8) 0.0349(8) -0.0007(7) 0.0006(7) -0.0015(7)
C14 0.0521(12) 0.0735(15) 0.0494(11) 0.0050(11) 0.0068(9) -0.0134(10)
C15 0.0494(11) 0.0747(15) 0.0437(10) 0.0078(10) 0.0012(8) -0.0140(10)
C16 0.0398(9) 0.0413(9) 0.0303(8) -0.0013(7) 0.0019(7) -0.0016(7)
C17 0.0643(12) 0.0385(9) 0.0413(9) -0.0050(8) -0.0127(9) -0.0024(7)
C18 0.0403(9) 0.0483(10) 0.0290(8) -0.0051(7) -0.0047(7) 0.0024(7)
C19 0.0453(10) 0.0556(11) 0.0356(9) -0.0041(8) -0.0001(7) -0.0028(8)
C20 0.0546(11) 0.0555(11) 0.0341(9) -0.0052(9) -0.0029(8) -0.0050(8)
C21 0.0544(11) 0.0552(11) 0.0380(9) -0.0125(9) -0.0130(8) 0.0013(8)
C22 0.0402(9) 0.0596(12) 0.0419(9) -0.0080(8) -0.0074(7) 0.0106(8)
C23 0.0410(9) 0.0485(10) 0.0312(8) -0.0015(8) -0.0043(7) 0.0084(7)
C24 0.0498(12) 0.0751(15) 0.0592(13) -0.0082(11) 0.0105(10) -0.0185(11)
C25 0.0590(16) 0.0615(16) 0.0493(14) -0.0213(12) -0.0115(11) 0.0002(11)
C26 0.0477(11) 0.0550(12) 0.0485(10) 0.0031(9) 0.0027(8) 0.0060(9)
C25' 0.119(17) 0.085(13) 0.062(10) 0.034(12) -0.027(10) 0.000(9)

loop_
_atom_type_symbol
_atom_type_description
_atom_type_scat_dispersion_real
_atom_type_scat_dispersion_imag
_atom_type_scat_source
C C 0.0181 0.0091 'International Tables Vol C Tables 4.2.6.8 and 6.1.1.4'
H H 0.0000 0.0000 'International Tables Vol C Tables 4.2.6.8 and 6.1.1.4'
N N 0.0311 0.0180 'International Tables Vol C Tables 4.2.6.8 and 6.1.1.4'

loop_
_geom_angle_atom_site_label_1
_geom_angle_atom_site_label_2
_geom_angle_atom_site_label_3
_geom_angle
C1 N1 C5 118.26(14)
C6 N2 C8 121.84(14)
C16 N3 C18 121.52(16)
N1 C1 C2 122.69(16)
N1 C1 C6 116.46(14)
C2 C1 C6 120.84(15)
C3 C2 C1 118.49(17)
C3 C2 H2 120.8
C1 C2 H2 120.8
C4 C3 C2 119.30(17)
C4 C3 H3 120.4
C2 C3 H3 120.4
C3 C4 C5 118.82(17)
C3 C4 H4 120.6
C5 C4 H4 120.6
N1 C5 C4 122.40(16)
N1 C5 C16 116.92(15)
C4 C5 C16 120.64(16)
N2 C6 C1 117.39(15)
N2 C6 C7 125.32(16)
C1 C6 C7 117.27(15)
C6 C7 H7A 109.5
C6 C7 H7B 109.5
H7A C7 H7B 109.5
C6 C7 H7C 109.5
H7A C7 H7C 109.5
H7B C7 H7C 109.5
C13 C8 C9 120.50(16)
C13 C8 N2 119.39(16)
C9 C8 N2 119.72(15)
C10 C9 C8 118.92(16)
C10 C9 C14 120.88(17)
C8 C9 C14 120.19(17)
C11 C10 C9 121.16(18)
C11 C10 H10 119.4
C9 C10 H10 119.4
C25' C11 C10 116.2(10)
C25' C11 C12 124.5(10)
C10 C11 C12 119.26(17)
C10 C11 H11 120.4
C12 C11 H11 120.4
C11 C12 C13 121.51(16)
C11 C12 H12 119.2
C13 C12 H12 119.2
C12 C13 C8 118.64(17)
C12 C13 C15 121.67(16)
C8 C13 C15 119.68(16)
C9 C14 H14A 109.5
C9 C14 H14B 109.5
H14A C14 H14B 109.5
C9 C14 H14C 109.5
H14A C14 H14C 109.5
H14B C14 H14C 109.5
C13 C15 H15A 109.5
C13 C15 H15B 109.5
H15A C15 H15B 109.5
C13 C15 H15C 109.5
H15A C15 H15C 109.5
H15B C15 H15C 109.5
N3 C16 C5 117.51(16)
N3 C16 C17 125.00(16)
C5 C16 C17 117.47(15)
C16 C17 H17A 109.5
C16 C17 H17B 109.5
H17A C17 H17B 109.5
C16 C17 H17C 109.5
H17A C17 H17C 109.5
H17B C17 H17C 109.5
C23 C18 C19 120.42(17)
C23 C18 N3 118.40(16)
C19 C18 N3 120.92(16)
C20 C19 C18 119.02(18)
C20 C19 C24 120.14(18)
C18 C19 C24 120.84(18)
C19 C20 C21 121.80(19)
C19 C20 H20 119.1
C21 C20 H20 119.1
C20 C21 C22 118.03(18)
C20 C21 C25 118.9(2)
C22 C21 C25 123.0(2)
C20 C21 H21 121.0
C22 C21 H21 121.0
C23 C22 C21 122.36(18)
C23 C22 H22 118.8
C21 C22 H22 118.8
C22 C23 C18 118.30(17)
C22 C23 C26 122.14(17)
C18 C23 C26 119.56(17)
C19 C24 H24A 109.5
C19 C24 H24B 109.5
H24A C24 H24B 109.5
C19 C24 H24C 109.5
H24A C24 H24C 109.5
H24B C24 H24C 109.5
C21 C25 H25A 109.5
C21 C25 H25B 109.5
H25A C25 H25B 109.5
C21 C25 H25C 109.5
H25A C25 H25C 109.5
H25B C25 H25C 109.5
C23 C26 H26A 109.5
C23 C26 H26B 109.5
H26A C26 H26B 109.5
C23 C26 H26C 109.5
H26A C26 H26C 109.5
H26B C26 H26C 109.5
C11 C25' H25D 109.5
C11 C25' H25E 109.5
H25D C25' H25E 109.5
C11 C25' H25F 109.5
H25D C25' H25F 109.5
H25E C25' H25F 109.5

loop_
_geom_bond_atom_site_label_1
_geom_bond_atom_site_label_2
_geom_bond_distance
N1 C1 1.342(2)
N1 C5 1.345(2)
N2 C6 1.275(2)
N2 C8 1.418(2)
N3 C16 1.275(2)
N3 C18 1.419(2)
C1 C2 1.397(2)
C1 C6 1.496(2)
C2 C3 1.386(3)
C2 H2 0.95
C3 C4 1.382(3)
C3 H3 0.95
C4 C5 1.397(3)
C4 H4 0.95
C5 C16 1.489(2)
C6 C7 1.503(2)
C7 H7A 0.98
C7 H7B 0.98
C7 H7C 0.98
C8 C13 1.397(2)
C8 C9 1.403(3)
C9 C10 1.391(3)
C9 C14 1.501(3)
C10 C11 1.378(3)
C10 H10 0.95
C11 C25' 1.281(19)
C11 C12 1.386(3)
C11 H11 0.95
C12 C13 1.388(3)
C12 H12 0.95
C13 C15 1.508(3)
C14 H14A 0.98
C14 H14B 0.98
C14 H14C 0.98
C15 H15A 0.98
C15 H15B 0.98
C15 H15C 0.98
C16 C17 1.502(3)
C17 H17A 0.98
C17 H17B 0.98
C17 H17C 0.98
C18 C23 1.405(3)
C18 C19 1.408(3)
C19 C20 1.386(3)
C19 C24 1.506(3)
C20 C21 1.388(3)
C20 H20 0.95
C21 C22 1.396(3)
C21 C25 1.503(3)
C21 H21 0.95
C22 C23 1.387(3)
C22 H22 0.95
C23 C26 1.500(3)
C24 H24A 0.98
C24 H24B 0.98
C24 H24C 0.98
C25 H25A 0.98
C25 H25B 0.98
C25 H25C 0.98
C26 H26A 0.98
C26 H26B 0.98
C26 H26C 0.98
C25' H25D 0.98
C25' H25E 0.98
C25' H25F 0.98

loop_
_geom_torsion_atom_site_label_1
_geom_torsion_atom_site_label_2
_geom_torsion_atom_site_label_3
_geom_torsion_atom_site_label_4
_geom_torsion
C5 N1 C1 C2 -0.6(2)
C5 N1 C1 C6 178.52(14)
N1 C1 C2 C3 1.9(3)
C6 C1 C2 C3 -177.23(17)
C1 C2 C3 C4 -1.2(3)
C2 C3 C4 C5 -0.6(3)
C1 N1 C5 C4 -1.3(2)
C1 N1 C5 C16 -178.78(14)
C3 C4 C5 N1 1.9(3)
C3 C4 C5 C16 179.31(17)
C8 N2 C6 C1 -179.96(14)
C8 N2 C6 C7 1.2(3)
N1 C1 C6 N2 172.78(15)
C2 C1 C6 N2 -8.0(2)
N1 C1 C6 C7 -8.3(2)
C2 C1 C6 C7 170.87(17)
C6 N2 C8 C13 -100.30(19)
C6 N2 C8 C9 86.8(2)
C13 C8 C9 C10 1.1(3)
N2 C8 C9 C10 173.90(16)
C13 C8 C9 C14 -177.39(18)
N2 C8 C9 C14 -4.6(3)
C8 C9 C10 C11 -0.9(3)
C14 C9 C10 C11 177.57(19)
C9 C10 C11 C25' -178.4(12)
C9 C10 C11 C12 0.2(3)
C25' C11 C12 C13 178.8(13)
C10 C11 C12 C13 0.3(3)
C11 C12 C13 C8 -0.1(3)
C11 C12 C13 C15 -178.80(19)
C9 C8 C13 C12 -0.6(3)
N2 C8 C13 C12 -173.46(15)
C9 C8 C13 C15 178.16(18)
N2 C8 C13 C15 5.3(3)
C18 N3 C16 C5 -178.08(15)
C18 N3 C16 C17 0.5(3)
N1 C5 C16 N3 -173.76(15)
C4 C5 C16 N3 8.7(2)
N1 C5 C16 C17 7.5(2)
C4 C5 C16 C17 -170.01(17)
C16 N3 C18 C23 102.9(2)
C16 N3 C18 C19 -83.0(2)
C23 C18 C19 C20 0.3(3)
N3 C18 C19 C20 -173.78(17)
C23 C18 C19 C24 -179.74(19)
N3 C18 C19 C24 6.2(3)
C18 C19 C20 C21 1.9(3)
C24 C19 C20 C21 -178.1(2)
C19 C20 C21 C22 -3.3(3)
C19 C20 C21 C25 172.8(2)
C20 C21 C22 C23 2.5(3)
C25 C21 C22 C23 -173.3(2)
C21 C22 C23 C18 -0.4(3)
C21 C22 C23 C26 -179.98(18)
C19 C18 C23 C22 -1.0(3)
N3 C18 C23 C22 173.21(15)
C19 C18 C23 C26 178.57(17)
N3 C18 C23 C26 -7.2(2)
